data_2019365
loop_
_publ_author_name
'Datta, M.'
'Hannan, S. S.'
'Talukdar, A. N.'

_publ_section_title
;
 6-Chloro-1-ethyl-1,4-dihydro-4-oxo-7-(4-methyl-1-piperazinyl)-1,8-naphthyridine-3-carboxylic
 Acid, C16H19ClN4O3
;
_journal_issue 5
_journal_name_full 'Acta Crystallographica Section C Crystal Structure Communications'
_journal_page_first 978
_journal_paper_doi 10.1107/S0108270194004920
_journal_volume 51
_journal_year 1995
_chemical_formula_moiety 'C16 H19 Cl1 N4 O3'
_chemical_formula_sum 'C16 H19 Cl N4 O3'
_chemical_formula_weight 350.8
_space_group_IT_number 2
_symmetry_cell_setting triclinic
_symmetry_space_group_name_Hall '-P 1'
_symmetry_space_group_name_H-M 'P -1'
_atom_type_scat_source IntTabIV
_cell_angle_alpha 97.25(2)
_cell_angle_beta 107.37(3)
_cell_angle_gamma 100.24(2)
_cell_formula_units_Z 2
_cell_length_a 8.876(3)
_cell_length_b 9.5500(10)
_cell_length_c 10.465(3)
_cell_measurement_reflns_used 25
_cell_measurement_temperature 293
_cell_measurement_theta_max 46
_cell_measurement_theta_min 14
_cell_volume 817.8(4)
_computing_molecular_graphics 'ORTEPII (Johnson, 1976)'
_computing_publication_material 'PARST (Nardelli, 1983)'
_computing_structure_refinement 'SHELX76 (Sheldrick, 1976)'
_computing_structure_solution 'MULTAN78 (Main et al., 1978)'
_diffrn_measurement_device 'Enraf-Nonius CAD-4'
_diffrn_measurement_method \w/2\q
_diffrn_radiation_type CuK\a
_diffrn_radiation_wavelength 1.54178
_diffrn_reflns_limit_h_max 8
_diffrn_reflns_limit_h_min -9
_diffrn_reflns_limit_k_max 10
_diffrn_reflns_limit_k_min -10
_diffrn_reflns_limit_l_max 11
_diffrn_reflns_limit_l_min 0
_diffrn_reflns_number 2036
_diffrn_reflns_theta_max 55
_diffrn_standards_decay_% none
_diffrn_standards_interval_count 100
_diffrn_standards_number 3
_exptl_absorpt_coefficient_mu 2.28
_exptl_absorpt_correction_type none
_exptl_crystal_colour colourless
_exptl_crystal_density_diffrn 1.425
_exptl_crystal_description platelet
_exptl_crystal_size_max 0.50
_exptl_crystal_size_mid 0.30
_exptl_crystal_size_min 0.25
_refine_diff_density_max 0.388
_refine_diff_density_min -0.437
_refine_ls_extinction_method none
_refine_ls_goodness_of_fit_obs 0.293
_refine_ls_hydrogen_treatment noref
_refine_ls_number_parameters 217
_refine_ls_number_reflns 1405
_refine_ls_R_factor_obs 0.083
_refine_ls_shift/esd_max 0.013
_refine_ls_structure_factor_coef F
_refine_ls_weighting_details 'w = 1/(\s^2^F + 0.192046F^2^)'
_refine_ls_weighting_scheme calc
_refine_ls_wR_factor_obs 0.089
_reflns_number_observed 1405
_reflns_number_total 2036
_reflns_observed_criterion I>2\s(I)
_cod_data_source_file vj1004sup1.cif
_cod_data_source_block vj1004a
_cod_depositor_comments
;
The following automatic conversions were performed:

'_refine_ls_weighting_scheme' value '1/(\s^2^F + 0.192046F^2^)' was
changed to 'calc'. New tag '_refine_ls_weighting_details' was
created. The value of the new tag was set to 'w = 1/(\s^2^F +
0.192046F^2^)'.

Automatic conversion script
Id: cif_fix_values 3143 2015-03-26 13:38:13Z robertas 
;
_cod_original_formula_sum 'C16 H19 Cl1 N4 O3'
_cod_database_code 2019365

loop_
_symmetry_equiv_pos_as_xyz
x,y,z
-x,-y,-z

loop_
_atom_site_label
_atom_site_fract_x
_atom_site_fract_y
_atom_site_fract_z
_atom_site_U_iso_or_equiv
Cl .4200(2) .2116(2) .4148(2) .0500(10)
N1 .9847(6) .6930(5) .6623(5) .038(2)
N8 .8026(6) .4979(5) .6849(5) .036(2)
N14 .6258(6) .3170(5) .7260(5) .043(2)
N17 .5202(6) .1872(6) .9257(5) .044(2)
O1 1.0030(6) .8048(6) .2355(5) .065(2)
O2 1.1582(7) .9571(6) .4269(6) .073(3)
O4 .8089(5) .5812(5) .2452(4) .051(2)
C2 1.0377(8) .7759(6) .5856(6) .039(3)
C3 .9835(8) .7460(7) .4455(7) .042(3)
C4 .8605(7) .6169(7) .3722(6) .040(3)
C5 .6600(7) .4150(6) .4026(6) .037(3)
C6 .6010(7) .3413(6) .4883(6) .037(2)
C7 .6777(7) .3818(6) .6327(6) .036(3)
C9 .8572(7) .5744(6) .6016(6) .035(3)
C10 .7935(7) .5352(6) .4598(6) .036(2)
C11 1.0541(8) .7313(7) .8130(6) .047(3)
C12 .9700(10) .8257(8) .8752(7) .070(4)
C13 1.0571(9) .8469(8) .3716(8) .052(3)
C15 .6902(9) .3871(8) .8681(7) .054(3)
C16 .5637(9) .3447(7) .9383(7) .052(3)
C18 .4538(8) .1196(7) .7814(6) .045(3)
C19 .5779(8) .1571(6) .7116(7) .046(3)
C20 .3996(9) .1520(9) .9936(8) .064(3)
H2 1.130 .874 .636 .056
H5 .605 .382 .293 .065
H111 1.180 .787 .840 .042
H112 1.047 .633 .853 .042
H121 1.027 .849 .985 .068
H122 .844 .771 .850 .068
H123 .978 .926 .837 .068
H151 .799 .353 .917 .058
H152 .718 .503 .876 .058
H161 .456 .382 .891 .048
H162 .614 .395 1.045 .048
H181 .421 .003 .772 .052
H182 .347 .158 .734 .052
H191 .527 .108 .605 .056
H192 .683 .117 .758 .056
H201 .366 .036 .985 .062
H202 .293 .191 .946 .062
H203 .450 .203 1.100 .062

loop_
_geom_angle_atom_site_label_1
_geom_angle_atom_site_label_2
_geom_angle_atom_site_label_3
_geom_angle
_geom_angle_publ_flag
C9 N1 C11 119.7(5) yes
C2 N1 C11 120.7(5) yes
C2 N1 C9 119.6(5) yes
N1 C2 C3 124.4(6) yes
C2 C3 C13 118.8(6) no
C2 C3 C4 120.2(6) no
C4 C3 C13 121.0(6) no
C3 C4 O4 123.5(6) yes
C3 C4 C10 113.9(6) no
C10 C4 O4 122.5(6) yes
C6 C5 C10 118.9(5) no
Cl C6 C5 117.2(5) yes
C5 C6 C7 120.4(6) no
Cl C6 C7 122.1(5) yes
C6 C7 N14 124.6(5) yes
C6 C7 N8 119.6(5) yes
N8 C7 N14 115.6(5) yes
C7 N8 C9 120.3(5) yes
N1 C9 N8 117.1(5) yes
N8 C9 C10 122.7(6) yes
N1 C9 C10 120.2(6) yes
C5 C10 C9 118.0(6) no
C4 C10 C9 121.3(6) no
C4 C10 C5 120.7(5) no
N1 C11 C12 113.4(6) yes
C3 C13 O2 124.0(7) yes
C3 C13 O1 114.6(7) yes
O1 C13 O2 121.4(7) yes
C7 N14 C19 122.8(5) yes
C7 N14 C15 119.2(5) yes
C15 N14 C19 111.0(5) yes
N14 C15 C16 109.5(6) yes
C15 C16 N17 110.5(6) yes
C16 N17 C20 108.6(6) yes
C16 N17 C18 109.2(5) yes
C18 N17 C20 110.4(6) yes
N17 C18 C19 110.3(5) yes
N14 C19 C18 109.7(5) yes

loop_
_geom_bond_atom_site_label_1
_geom_bond_atom_site_label_2
_geom_bond_distance
_geom_bond_publ_flag
Cl C6 1.738(5) yes
N1 C2 1.321(9) yes
N1 C9 1.379(7) yes
N1 C11 1.481(8) yes
C2 C3 1.374(9) no
C3 C4 1.443(8) no
C3 C13 1.490(12) no
C4 C10 1.464(10) no
C4 O4 1.250(7) yes
C5 C6 1.372(10) no
C5 C10 1.414(7) no
C6 C7 1.430(8) no
C7 N8 1.345(7) yes
C7 N14 1.368(9) yes
N8 C9 1.349(9) yes
C9 C10 1.396(8) no
C11 C12 1.476(12) no
C13 O1 1.341(9) yes
C13 O2 1.203(8) yes
N14 C15 1.446(8) yes
N14 C19 1.486(7) yes
C15 C16 1.541(12) no
C16 N17 1.464(9) yes
N17 C18 1.460(7) yes
N17 C20 1.466(11) yes
C18 C19 1.510(11) no

loop_
_geom_torsion_atom_site_label_1
_geom_torsion_atom_site_label_2
_geom_torsion_atom_site_label_3
_geom_torsion_atom_site_label_4
_geom_torsion
_geom_torsion_publ_flag
C9 N1 C11 C12 -87.0(7) yes
C2 N1 C11 C12 89.2(8) yes
C6 C7 N14 C15 -166.3(6) yes
C6 C7 N14 C19 45.7(9) yes
N8 C7 N14 C15 8.7(8) yes
N8 C7 N14 C19 -139.4(6) yes
